data_7211646
loop_
_publ_author_name
'Zang, Hong-Ying'
'Lan, Ya-Qian'
'Yang, Guang-Sheng'
'Wang, Xin-Long'
'Shao, Kui-Zhan'
'Xu, Guang-Juan'
'Su, Zhong-Min'

_publ_section_title
;
 Construction and property investigation of transition-metal complexes
 modified octamolybdate hybrid materials based on V-shaped organic ligands
;
_journal_issue 2
_journal_name_full CrystEngComm
_journal_page_first 434
_journal_paper_doi 10.1039/b911881k
_journal_volume 12
_journal_year 2010
_chemical_formula_moiety 'C18 H24 Cu Mo8 N6 O28'
_chemical_formula_sum 'C18 H24 Cu Mo8 N6 O28'
_chemical_formula_weight 1603.49
_chemical_name_systematic
;
?
;
_space_group_IT_number 2
_symmetry_cell_setting triclinic
_symmetry_space_group_name_Hall '-P 1'
_symmetry_space_group_name_H-M 'P -1'
_atom_sites_solution_hydrogens geom
_atom_sites_solution_primary direct
_atom_sites_solution_secondary difmap
_audit_creation_method SHELXL-97
_cell_angle_alpha 107.409(1)
_cell_angle_beta 90.801(1)
_cell_angle_gamma 115.658(1)
_cell_formula_units_Z 1
_cell_length_a 9.7380(9)
_cell_length_b 10.415(1)
_cell_length_c 10.660(1)
_cell_measurement_reflns_used 'total reflection'
_cell_measurement_temperature 293(2)
_cell_measurement_theta_max 26.04
_cell_measurement_theta_min 1.33
_cell_volume 916.86(15)
_computing_cell_refinement 'Bruker SMART'
_computing_data_collection 'Bruker SMART'
_computing_data_reduction 'Bruker SMART'
_computing_molecular_graphics 'Bruker SHELXTL'
_computing_publication_material 'Bruker SHELXTL'
_computing_structure_refinement 'SHELXL-97 (Sheldrick, 1997)'
_computing_structure_solution 'SHELXS-97 (Sheldrick, 1990)'
_diffrn_ambient_temperature 293(2)
_diffrn_measured_fraction_theta_full 0.985
_diffrn_measured_fraction_theta_max 0.985
_diffrn_measurement_device_type 'Bruker SMART APEX II CCD area-detector'
_diffrn_measurement_method '\f and \w scans'
_diffrn_radiation_monochromator graphite
_diffrn_radiation_source 'fine-focus sealed tube'
_diffrn_radiation_type MoK\a
_diffrn_radiation_wavelength 0.71069
_diffrn_reflns_av_R_equivalents 0.0109
_diffrn_reflns_av_sigmaI/netI 0.0226
_diffrn_reflns_limit_h_max 7
_diffrn_reflns_limit_h_min -11
_diffrn_reflns_limit_k_max 12
_diffrn_reflns_limit_k_min -11
_diffrn_reflns_limit_l_max 12
_diffrn_reflns_limit_l_min -12
_diffrn_reflns_number 4635
_diffrn_reflns_theta_full 25.00
_diffrn_reflns_theta_max 25.00
_diffrn_reflns_theta_min 2.03
_diffrn_standards_interval_time 0
_diffrn_standards_number 0
_exptl_absorpt_coefficient_mu 3.319
_exptl_absorpt_correction_T_max 0.396
_exptl_absorpt_correction_T_min 0.246
_exptl_absorpt_correction_type multi-scan
_exptl_absorpt_process_details 'SADABS (Sheldrick, 1996)'
_exptl_crystal_colour black
_exptl_crystal_density_diffrn 2.897
_exptl_crystal_density_method 'not measured'
_exptl_crystal_description block
_exptl_crystal_F_000 759
_exptl_crystal_size_max 0.48
_exptl_crystal_size_mid 0.36
_exptl_crystal_size_min 0.28
_refine_diff_density_max 1.956
_refine_diff_density_min -2.385
_refine_diff_density_rms 0.189
_refine_ls_extinction_method none
_refine_ls_goodness_of_fit_ref 1.060
_refine_ls_hydrogen_treatment constr
_refine_ls_matrix_type full
_refine_ls_number_parameters 267
_refine_ls_number_reflns 3186
_refine_ls_number_restraints 0
_refine_ls_restrained_S_all 1.060
_refine_ls_R_factor_all 0.0465
_refine_ls_R_factor_gt 0.0402
_refine_ls_shift/su_max 0.000
_refine_ls_shift/su_mean 0.000
_refine_ls_structure_factor_coef Fsqd
_refine_ls_weighting_details 'calc w=1/[\s^2^(Fo^2^)+(0.0575P)^2^+7.5576P] where P=(Fo^2^+2Fc^2^)/3'
_refine_ls_weighting_scheme calc
_refine_ls_wR_factor_gt 0.1092
_refine_ls_wR_factor_ref 0.1139
_reflns_number_gt 2727
_reflns_number_total 3186
_reflns_threshold_expression >2sigma(I)
_cod_data_source_file b911881k.txt
_cod_data_source_block 1
_cod_depositor_comments
;
The following automatic conversions were performed:

'_symmetry_cell_setting' value 'Triclinic' changed to 'triclinic'
according to /home/saulius/struct/CIF-dictionaries/cif_core.dic
dictionary named 'cif_core.dic' version 2.4.2 from 2011-04-26.

Automatic conversion script
Id: cif_fix_values 1891 2012-01-12 08:04:46Z andrius 
;
_cod_original_sg_symbol_H-M P-1
_cod_database_code 7211646

loop_
_symmetry_equiv_pos_as_xyz
'x, y, z'
'-x, -y, -z'

loop_
_atom_site_label
_atom_site_type_symbol
_atom_site_fract_x
_atom_site_fract_y
_atom_site_fract_z
_atom_site_U_iso_or_equiv
_atom_site_adp_type
_atom_site_occupancy
_atom_site_symmetry_multiplicity
_atom_site_calc_flag
_atom_site_refinement_flags
Cu1 Cu 0.5000 1.0000 1.0000 0.0409(4) Uani 1 2 d S
Mo1 Mo 0.30051(7) 0.71564(7) 0.64237(6) 0.02313(18) Uani 1 1 d .
Mo2 Mo 0.08254(6) 0.37095(7) 0.46249(6) 0.02089(17) Uani 1 1 d .
Mo3 Mo -0.23292(7) 0.16603(7) 0.59007(6) 0.02654(18) Uani 1 1 d .
Mo4 Mo 0.01524(7) 0.48180(7) 0.22610(6) 0.02317(18) Uani 1 1 d .
C1 C 0.7348(12) 0.9412(11) 1.0980(10) 0.055(3) Uani 1 1 d .
H1 H 0.7141 0.9693 1.1842 0.066 Uiso 1 1 calc R
C2 C 0.7318(10) 0.9003(10) 0.8827(9) 0.042(2) Uani 1 1 d .
H2 H 0.7067 0.9006 0.7983 0.051 Uiso 1 1 calc R
C3 C 0.8267(10) 0.8453(9) 0.9114(9) 0.044(2) Uani 1 1 d .
H3 H 0.8759 0.7994 0.8538 0.052 Uiso 1 1 calc R
C4 C 0.9018(16) 0.8342(16) 1.1439(14) 0.085(4) Uiso 1 1 d .
H5 H 0.9725 0.9237 1.2166 0.102 Uiso 1 1 calc R
H4 H 0.9595 0.7842 1.0973 0.102 Uiso 1 1 calc R
C5 C 0.7703(14) 0.7246(13) 1.1996(12) 0.061(3) Uani 1 1 d .
C6 C 0.6793(11) 0.5757(10) 1.1252(10) 0.050(2) Uani 1 1 d .
H6 H 0.7011 0.5356 1.0421 0.060 Uiso 1 1 calc R
C7 C 0.5559(12) 0.4839(12) 1.1712(12) 0.059(3) Uani 1 1 d .
H7 H 0.4932 0.3825 1.1218 0.070 Uiso 1 1 calc R
C8 C 0.5314(11) 0.5513(13) 1.2943(11) 0.052(3) Uani 1 1 d .
H8 H 0.4489 0.4990 1.3321 0.062 Uiso 1 1 calc R
C9 C 0.7393(16) 0.764(2) 1.3054(16) 0.087(5) Uani 1 1 d .
H10 H 0.8056 0.8626 1.3596 0.105 Uiso 1 1 calc R
O1 O -0.1187(7) 0.3954(6) 0.0853(5) 0.0374(13) Uani 1 1 d .
O2 O 0.1758(6) 0.4724(6) 0.1750(5) 0.0343(12) Uani 1 1 d .
O3 O 0.0723(6) 0.6889(5) 0.2613(5) 0.0255(10) Uani 1 1 d .
O4 O -0.0555(5) 0.3127(5) 0.3004(5) 0.0245(10) Uani 1 1 d .
O5 O 0.1244(5) 0.5901(5) 0.4519(5) 0.0232(10) Uani 1 1 d .
O6 O -0.0129(6) 0.2037(6) 0.4984(5) 0.0294(11) Uani 1 1 d .
O7 O -0.3838(6) 0.1858(7) 0.6555(6) 0.0385(13) Uani 1 1 d .
O8 O -0.2510(7) -0.0016(6) 0.5970(6) 0.0435(14) Uani 1 1 d .
O9 O 0.2386(6) 0.3624(6) 0.4007(5) 0.0333(12) Uani 1 1 d .
O10 O 0.1763(5) 0.5071(5) 0.6442(5) 0.0238(10) Uani 1 1 d .
O11 O 0.4457(6) 0.6907(6) 0.5707(5) 0.0321(12) Uani 1 1 d .
O12 O 0.3012(6) 0.8762(6) 0.5944(5) 0.0301(11) Uani 1 1 d .
O13 O 0.3770(6) 0.8103(6) 0.8084(5) 0.0334(12) Uani 1 1 d .
N2 N 0.8333(9) 0.8756(9) 1.0556(11) 0.071(3) Uani 1 1 d .
N1 N 0.6287(11) 0.6912(12) 1.3551(8) 0.059(2) Uani 1 1 d .
H9 H 0.6172 0.7363 1.4331 0.070 Uiso 1 1 calc R
N3 N 0.6775(8) 0.9554(9) 0.9931(7) 0.0438(18) Uani 1 1 d .
O1W O 0.3910(8) 0.8307(8) 1.0868(7) 0.0549(17) Uiso 1 1 d .

loop_
_atom_site_aniso_label
_atom_site_aniso_U_11
_atom_site_aniso_U_22
_atom_site_aniso_U_33
_atom_site_aniso_U_23
_atom_site_aniso_U_13
_atom_site_aniso_U_12
Cu1 0.0391(8) 0.0433(8) 0.0385(8) 0.0114(7) 0.0013(6) 0.0192(7)
Mo1 0.0175(3) 0.0264(3) 0.0194(3) 0.0065(2) 0.0008(2) 0.0055(3)
Mo2 0.0196(3) 0.0248(3) 0.0192(3) 0.0073(2) 0.0043(2) 0.0110(3)
Mo3 0.0262(3) 0.0261(3) 0.0232(3) 0.0105(3) 0.0051(3) 0.0070(3)
Mo4 0.0237(3) 0.0266(3) 0.0172(3) 0.0076(2) 0.0048(2) 0.0096(3)
C1 0.061(6) 0.059(6) 0.049(6) 0.001(5) -0.008(5) 0.043(5)
C2 0.032(4) 0.038(5) 0.046(5) 0.011(4) 0.001(4) 0.009(4)
C3 0.043(5) 0.034(5) 0.044(5) 0.002(4) 0.007(4) 0.016(4)
C5 0.067(7) 0.062(7) 0.063(7) 0.019(6) -0.005(6) 0.041(6)
C6 0.045(5) 0.038(5) 0.058(6) 0.008(4) -0.011(4) 0.018(4)
C7 0.047(6) 0.046(6) 0.075(8) 0.021(5) -0.013(5) 0.015(5)
C8 0.031(5) 0.080(8) 0.069(7) 0.056(6) 0.018(5) 0.027(5)
C9 0.075(9) 0.145(13) 0.108(12) 0.092(11) 0.048(8) 0.074(9)
O1 0.038(3) 0.039(3) 0.025(3) 0.009(2) 0.000(2) 0.010(3)
O2 0.035(3) 0.039(3) 0.032(3) 0.013(2) 0.015(2) 0.018(3)
O3 0.027(3) 0.028(3) 0.022(2) 0.010(2) 0.003(2) 0.012(2)
O4 0.019(2) 0.025(2) 0.024(3) 0.005(2) 0.0016(19) 0.007(2)
O5 0.019(2) 0.027(3) 0.022(2) 0.009(2) 0.0043(19) 0.010(2)
O6 0.032(3) 0.029(3) 0.028(3) 0.010(2) 0.005(2) 0.014(2)
O7 0.028(3) 0.047(3) 0.033(3) 0.014(3) 0.010(2) 0.011(3)
O8 0.055(4) 0.032(3) 0.042(3) 0.019(3) 0.011(3) 0.014(3)
O9 0.030(3) 0.045(3) 0.030(3) 0.013(2) 0.011(2) 0.022(3)
O10 0.019(2) 0.033(3) 0.024(3) 0.014(2) 0.0045(19) 0.014(2)
O11 0.022(3) 0.040(3) 0.029(3) 0.010(2) 0.007(2) 0.010(2)
O12 0.028(3) 0.031(3) 0.022(3) 0.008(2) 0.001(2) 0.006(2)
O13 0.029(3) 0.037(3) 0.022(3) 0.006(2) -0.003(2) 0.009(2)
N2 0.035(5) 0.046(5) 0.110(9) 0.029(5) -0.024(5) 0.000(4)
N1 0.068(6) 0.092(7) 0.046(5) 0.030(5) 0.024(4) 0.058(6)
N3 0.037(4) 0.053(4) 0.041(4) 0.001(3) -0.004(3) 0.031(4)

loop_
_atom_type_symbol
_atom_type_description
_atom_type_scat_dispersion_real
_atom_type_scat_dispersion_imag
_atom_type_scat_source
C C 0.0033 0.0016 'International Tables Vol C Tables 4.2.6.8 and 6.1.1.4'
H H 0.0000 0.0000 'International Tables Vol C Tables 4.2.6.8 and 6.1.1.4'
O O 0.0106 0.0060 'International Tables Vol C Tables 4.2.6.8 and 6.1.1.4'
Cu Cu 0.3201 1.2651 'International Tables Vol C Tables 4.2.6.8 and 6.1.1.4'
Mo Mo -1.6832 0.6857 'International Tables Vol C Tables 4.2.6.8 and 6.1.1.4'
N N 0.0061 0.0033 'International Tables Vol C Tables 4.2.6.8 and 6.1.1.4'

loop_
_geom_angle_atom_site_label_1
_geom_angle_atom_site_label_2
_geom_angle_atom_site_label_3
_geom_angle
_geom_angle_site_symmetry_1
_geom_angle_site_symmetry_3
N3 Cu1 N3 180.000(4) . 2_677
N3 Cu1 O1W 88.8(3) . .
N3 Cu1 O1W 91.2(3) 2_677 .
N3 Cu1 O1W 91.2(3) . 2_677
N3 Cu1 O1W 88.8(3) 2_677 2_677
O1W Cu1 O1W 180.000(2) . 2_677
N3 Cu1 O13 90.6(2) . .
N3 Cu1 O13 89.4(3) 2_677 .
O1W Cu1 O13 83.9(2) . .
O1W Cu1 O13 96.1(2) 2_677 .
N3 Cu1 O13 89.4(3) . 2_677
N3 Cu1 O13 90.6(3) 2_677 2_677
O1W Cu1 O13 96.1(2) . 2_677
O1W Cu1 O13 83.9(2) 2_677 2_677
O13 Cu1 O13 180.000(2) . 2_677
O11 Mo1 O13 104.7(3) . .
O11 Mo1 O12 102.7(2) . .
O13 Mo1 O12 99.3(2) . .
O11 Mo1 O10 98.1(2) . .
O13 Mo1 O10 100.4(2) . .
O12 Mo1 O10 146.5(2) . .
O11 Mo1 O5 95.4(2) . .
O13 Mo1 O5 159.8(2) . .
O12 Mo1 O5 78.00(19) . .
O10 Mo1 O5 74.12(18) . .
O11 Mo1 O4 164.9(2) . 2_566
O13 Mo1 O4 87.8(2) . 2_566
O12 Mo1 O4 83.1(2) . 2_566
O10 Mo1 O4 70.88(17) . 2_566
O5 Mo1 O4 71.97(17) . 2_566
O11 Mo1 Mo2 85.77(18) . .
O13 Mo1 Mo2 135.43(19) . .
O12 Mo1 Mo2 120.83(15) . .
O10 Mo1 Mo2 35.05(14) . .
O5 Mo1 Mo2 42.84(12) . .
O4 Mo1 Mo2 79.33(11) 2_566 .
O9 Mo2 O6 104.7(3) . .
O9 Mo2 O4 101.3(2) . .
O6 Mo2 O4 97.8(2) . .
O9 Mo2 O10 100.8(2) . .
O6 Mo2 O10 97.6(2) . .
O4 Mo2 O10 148.8(2) . .
O9 Mo2 O5 98.5(2) . .
O6 Mo2 O5 156.8(2) . .
O4 Mo2 O5 78.17(19) . .
O10 Mo2 O5 76.99(19) . .
O9 Mo2 O5 173.8(2) . 2_566
O6 Mo2 O5 81.5(2) . 2_566
O4 Mo2 O5 78.23(18) . 2_566
O10 Mo2 O5 77.43(17) . 2_566
O5 Mo2 O5 75.35(19) . 2_566
O9 Mo2 Mo1 88.93(19) . .
O6 Mo2 Mo1 133.46(17) . .
O4 Mo2 Mo1 123.29(14) . .
O10 Mo2 Mo1 35.83(14) . .
O5 Mo2 Mo1 45.12(12) . .
O5 Mo2 Mo1 86.19(11) 2_566 .
O7 Mo3 O8 105.7(3) . .
O7 Mo3 O12 99.3(3) . 2_566
O8 Mo3 O12 104.4(3) . 2_566
O7 Mo3 O3 98.0(2) . 2_566
O8 Mo3 O3 102.4(3) . 2_566
O12 Mo3 O3 142.6(2) 2_566 2_566
O7 Mo3 O6 164.2(2) . .
O8 Mo3 O6 90.1(2) . .
O12 Mo3 O6 76.9(2) 2_566 .
O3 Mo3 O6 77.44(19) 2_566 .
O7 Mo3 O5 94.7(2) . 2_566
O8 Mo3 O5 159.7(2) . 2_566
O12 Mo3 O5 72.26(19) 2_566 2_566
O3 Mo3 O5 73.46(18) 2_566 2_566
O6 Mo3 O5 69.56(17) . 2_566
O2 Mo4 O1 105.1(3) . .
O2 Mo4 O3 101.2(2) . .
O1 Mo4 O3 102.7(2) . .
O2 Mo4 O4 97.8(2) . .
O1 Mo4 O4 99.2(2) . .
O3 Mo4 O4 145.9(2) . .
O2 Mo4 O5 93.9(2) . .
O1 Mo4 O5 160.5(2) . .
O3 Mo4 O5 77.48(19) . .
O4 Mo4 O5 73.26(18) . .
O2 Mo4 O10 162.8(2) . 2_566
O1 Mo4 O10 90.0(2) . 2_566
O3 Mo4 O10 83.05(19) . 2_566
O4 Mo4 O10 71.16(18) . 2_566
O5 Mo4 O10 70.67(16) . 2_566
N3 C1 N2 107.4(9) . .
N3 C1 H1 126.3 . .
N2 C1 H1 126.3 . .
C3 C2 N3 111.6(8) . .
C3 C2 H2 124.2 . .
N3 C2 H2 124.2 . .
C2 C3 N2 103.2(8) . .
C2 C3 H3 128.4 . .
N2 C3 H3 128.4 . .
N2 C4 C5 108.4(10) . .
N2 C4 H5 110.0 . .
C5 C4 H5 110.0 . .
N2 C4 H4 110.0 . .
C5 C4 H4 110.0 . .
H5 C4 H4 108.4 . .
C9 C5 C6 115.0(15) . .
C9 C5 C4 123.0(13) . .
C6 C5 C4 121.9(11) . .
C5 C6 C7 121.2(11) . .
C5 C6 H6 119.4 . .
C7 C6 H6 119.4 . .
C8 C7 C6 115.8(10) . .
C8 C7 H7 122.1 . .
C6 C7 H7 122.1 . .
N1 C8 C7 116.5(9) . .
N1 C8 H8 121.8 . .
C7 C8 H8 121.8 . .
C5 C9 N1 128.6(19) . .
C5 C9 H10 115.7 . .
N1 C9 H10 115.7 . .
Mo4 O3 Mo3 117.6(2) . 2_566
Mo2 O4 Mo4 110.3(2) . .
Mo2 O4 Mo1 108.2(2) . 2_566
Mo4 O4 Mo1 104.1(2) . 2_566
Mo2 O5 Mo1 92.04(17) . .
Mo2 O5 Mo4 91.49(17) . .
Mo1 O5 Mo4 161.6(2) . .
Mo2 O5 Mo2 104.65(19) . 2_566
Mo1 O5 Mo2 98.57(17) . 2_566
Mo4 O5 Mo2 97.95(17) . 2_566
Mo2 O5 Mo3 163.9(2) . 2_566
Mo1 O5 Mo3 86.39(15) . 2_566
Mo4 O5 Mo3 85.25(15) . 2_566
Mo2 O5 Mo3 91.39(16) 2_566 2_566
Mo2 O6 Mo3 117.6(2) . .
Mo2 O10 Mo1 109.1(2) . .
Mo2 O10 Mo4 110.6(2) . 2_566
Mo1 O10 Mo4 105.6(2) . 2_566
Mo1 O12 Mo3 117.2(3) . 2_566
Mo1 O13 Cu1 160.4(3) . .
C4 N2 C1 120.6(11) . .
C4 N2 C3 131.3(10) . .
C1 N2 C3 107.6(8) . .
C9 N1 C8 122.8(12) . .
C9 N1 H9 118.6 . .
C8 N1 H9 118.6 . .
C1 N3 C2 110.2(7) . .
C1 N3 Cu1 120.0(6) . .
C2 N3 Cu1 127.9(6) . .

loop_
_geom_bond_atom_site_label_1
_geom_bond_atom_site_label_2
_geom_bond_distance
_geom_bond_site_symmetry_2
Cu1 N3 1.971(7) .
Cu1 N3 1.971(7) 2_677
Cu1 O1W 2.115(7) .
Cu1 O1W 2.115(7) 2_677
Cu1 O13 2.231(5) .
Cu1 O13 2.231(5) 2_677
Mo1 O11 1.697(5) .
Mo1 O13 1.716(5) .
Mo1 O12 1.887(5) .
Mo1 O10 1.982(5) .
Mo1 O5 2.269(5) .
Mo1 O4 2.385(5) 2_566
Mo1 Mo2 3.1997(8) .
Mo2 O9 1.692(5) .
Mo2 O6 1.747(5) .
Mo2 O4 1.940(5) .
Mo2 O10 1.945(5) .
Mo2 O5 2.177(5) .
Mo2 O5 2.366(5) 2_566
Mo3 O7 1.700(5) .
Mo3 O8 1.702(6) .
Mo3 O12 1.922(5) 2_566
Mo3 O3 1.922(5) 2_566
Mo3 O6 2.293(5) .
Mo3 O5 2.477(5) 2_566
Mo4 O2 1.696(5) .
Mo4 O1 1.698(5) .
Mo4 O3 1.891(5) .
Mo4 O4 2.001(5) .
Mo4 O5 2.337(5) .
Mo4 O10 2.360(5) 2_566
C1 N3 1.318(12) .
C1 N2 1.409(13) .
C1 H1 0.9300 .
C2 C3 1.354(13) .
C2 N3 1.368(11) .
C2 H2 0.9300 .
C3 N2 1.468(13) .
C3 H3 0.9300 .
C4 N2 1.411(15) .
C4 C5 1.568(18) .
C4 H5 0.9700 .
C4 H4 0.9700 .
C5 C9 1.171(17) .
C5 C6 1.369(14) .
C6 C7 1.379(14) .
C6 H6 0.9300 .
C7 C8 1.369(15) .
C7 H7 0.9300 .
C8 N1 1.289(14) .
C8 H8 0.9300 .
C9 N1 1.251(15) .
C9 H10 0.9300 .
O3 Mo3 1.922(5) 2_566
O4 Mo1 2.385(5) 2_566
O5 Mo2 2.366(5) 2_566
O5 Mo3 2.477(5) 2_566
O10 Mo4 2.360(5) 2_566
O12 Mo3 1.922(5) 2_566
N1 H9 0.8600 .

loop_
_geom_torsion_atom_site_label_1
_geom_torsion_atom_site_label_2
_geom_torsion_atom_site_label_3
_geom_torsion_atom_site_label_4
_geom_torsion
_geom_torsion_site_symmetry_1
_geom_torsion_site_symmetry_4
O11 Mo1 Mo2 O9 0.5(2) . .
O13 Mo1 Mo2 O9 -106.3(3) . .
O12 Mo1 Mo2 O9 102.8(3) . .
O10 Mo1 Mo2 O9 -110.2(3) . .
O5 Mo1 Mo2 O9 103.1(3) . .
O4 Mo1 Mo2 O9 178.0(2) 2_566 .
O11 Mo1 Mo2 O6 109.9(3) . .
O13 Mo1 Mo2 O6 3.1(4) . .
O12 Mo1 Mo2 O6 -147.8(3) . .
O10 Mo1 Mo2 O6 -0.8(3) . .
O5 Mo1 Mo2 O6 -147.5(3) . .
O4 Mo1 Mo2 O6 -72.6(3) 2_566 .
O11 Mo1 Mo2 O4 -102.4(2) . .
O13 Mo1 Mo2 O4 150.9(3) . .
O12 Mo1 Mo2 O4 -0.1(2) . .
O10 Mo1 Mo2 O4 147.0(3) . .
O5 Mo1 Mo2 O4 0.2(2) . .
O4 Mo1 Mo2 O4 75.1(2) 2_566 .
O11 Mo1 Mo2 O10 110.7(3) . .
O13 Mo1 Mo2 O10 3.9(3) . .
O12 Mo1 Mo2 O10 -147.1(3) . .
O5 Mo1 Mo2 O10 -146.8(3) . .
O4 Mo1 Mo2 O10 -71.8(3) 2_566 .
O11 Mo1 Mo2 O5 -102.6(3) . .
O13 Mo1 Mo2 O5 150.7(3) . .
O12 Mo1 Mo2 O5 -0.3(2) . .
O10 Mo1 Mo2 O5 146.8(3) . .
O4 Mo1 Mo2 O5 74.9(2) 2_566 .
O11 Mo1 Mo2 O5 -175.6(2) . 2_566
O13 Mo1 Mo2 O5 77.6(3) . 2_566
O12 Mo1 Mo2 O5 -73.4(2) . 2_566
O10 Mo1 Mo2 O5 73.7(3) . 2_566
O5 Mo1 Mo2 O5 -73.1(2) . 2_566
O4 Mo1 Mo2 O5 1.88(16) 2_566 2_566
N3 C2 C3 N2 -2.0(10) . .
N2 C4 C5 C9 -100.8(14) . .
N2 C4 C5 C6 76.8(14) . .
C9 C5 C6 C7 3.3(15) . .
C4 C5 C6 C7 -174.4(10) . .
C5 C6 C7 C8 0.1(14) . .
C6 C7 C8 N1 -2.1(13) . .
C6 C5 C9 N1 -5.1(19) . .
C4 C5 C9 N1 172.6(12) . .
O2 Mo4 O3 Mo3 -68.4(3) . 2_566
O1 Mo4 O3 Mo3 -176.8(3) . 2_566
O4 Mo4 O3 Mo3 54.4(5) . 2_566
O5 Mo4 O3 Mo3 23.1(2) . 2_566
O10 Mo4 O3 Mo3 94.8(3) 2_566 2_566
O9 Mo2 O4 Mo4 -74.0(3) . .
O6 Mo2 O4 Mo4 179.3(2) . .
O10 Mo2 O4 Mo4 60.3(5) . .
O5 Mo2 O4 Mo4 22.4(2) . .
O5 Mo2 O4 Mo4 99.7(2) 2_566 .
Mo1 Mo2 O4 Mo4 22.3(3) . .
O9 Mo2 O4 Mo1 172.8(2) . 2_566
O6 Mo2 O4 Mo1 66.0(2) . 2_566
O10 Mo2 O4 Mo1 -53.0(4) . 2_566
O5 Mo2 O4 Mo1 -90.8(2) . 2_566
O5 Mo2 O4 Mo1 -13.58(18) 2_566 2_566
Mo1 Mo2 O4 Mo1 -90.99(19) . 2_566
O2 Mo4 O4 Mo2 70.4(3) . .
O1 Mo4 O4 Mo2 177.2(3) . .
O3 Mo4 O4 Mo2 -53.2(4) . .
O5 Mo4 O4 Mo2 -21.3(2) . .
O10 Mo4 O4 Mo2 -96.1(2) 2_566 .
O2 Mo4 O4 Mo1 -173.7(2) . 2_566
O1 Mo4 O4 Mo1 -67.0(3) . 2_566
O3 Mo4 O4 Mo1 62.7(4) . 2_566
O5 Mo4 O4 Mo1 94.58(19) . 2_566
O10 Mo4 O4 Mo1 19.80(16) 2_566 2_566
O9 Mo2 O5 Mo1 -79.9(2) . .
O6 Mo2 O5 Mo1 98.1(5) . .
O4 Mo2 O5 Mo1 -179.8(2) . .
O10 Mo2 O5 Mo1 19.22(17) . .
O5 Mo2 O5 Mo1 99.4(2) 2_566 .
O9 Mo2 O5 Mo4 82.0(2) . .
O6 Mo2 O5 Mo4 -99.9(5) . .
O4 Mo2 O5 Mo4 -17.85(17) . .
O10 Mo2 O5 Mo4 -178.80(19) . .
O5 Mo2 O5 Mo4 -98.6(2) 2_566 .
Mo1 Mo2 O5 Mo4 162.0(2) . .
O9 Mo2 O5 Mo2 -179.3(2) . 2_566
O6 Mo2 O5 Mo2 -1.3(6) . 2_566
O4 Mo2 O5 Mo2 80.8(2) . 2_566
O10 Mo2 O5 Mo2 -80.2(2) . 2_566
O5 Mo2 O5 Mo2 0.0 2_566 2_566
Mo1 Mo2 O5 Mo2 -99.4(2) . 2_566
O9 Mo2 O5 Mo3 4.1(8) . 2_566
O6 Mo2 O5 Mo3 -177.9(7) . 2_566
O4 Mo2 O5 Mo3 -95.8(8) . 2_566
O10 Mo2 O5 Mo3 103.3(8) . 2_566
O5 Mo2 O5 Mo3 -176.5(9) 2_566 2_566
Mo1 Mo2 O5 Mo3 84.1(8) . 2_566
O11 Mo1 O5 Mo2 77.9(2) . .
O13 Mo1 O5 Mo2 -95.9(6) . .
O12 Mo1 O5 Mo2 179.7(2) . .
O10 Mo1 O5 Mo2 -19.10(17) . .
O4 Mo1 O5 Mo2 -93.70(18) 2_566 .
O11 Mo1 O5 Mo4 -23.1(8) . .
O13 Mo1 O5 Mo4 163.1(7) . .
O12 Mo1 O5 Mo4 78.8(7) . .
O10 Mo1 O5 Mo4 -120.0(8) . .
O4 Mo1 O5 Mo4 165.3(8) 2_566 .
Mo2 Mo1 O5 Mo4 -101.0(8) . .
O11 Mo1 O5 Mo2 -177.0(2) . 2_566
O13 Mo1 O5 Mo2 9.2(7) . 2_566
O12 Mo1 O5 Mo2 -75.1(2) . 2_566
O10 Mo1 O5 Mo2 86.05(19) . 2_566
O4 Mo1 O5 Mo2 11.45(16) 2_566 2_566
Mo2 Mo1 O5 Mo2 105.1(2) . 2_566
O11 Mo1 O5 Mo3 -86.1(2) . 2_566
O13 Mo1 O5 Mo3 100.1(6) . 2_566
O12 Mo1 O5 Mo3 15.74(18) . 2_566
O10 Mo1 O5 Mo3 176.92(19) . 2_566
O4 Mo1 O5 Mo3 102.32(17) 2_566 2_566
Mo2 Mo1 O5 Mo3 -164.0(2) . 2_566
O2 Mo4 O5 Mo2 -79.3(2) . .
O1 Mo4 O5 Mo2 87.4(7) . .
O3 Mo4 O5 Mo2 -180.0(2) . .
O4 Mo4 O5 Mo2 17.68(17) . .
O10 Mo4 O5 Mo2 93.10(18) 2_566 .
O2 Mo4 O5 Mo1 21.7(8) . .
O1 Mo4 O5 Mo1 -171.6(7) . .
O3 Mo4 O5 Mo1 -78.9(7) . .
O4 Mo4 O5 Mo1 118.7(8) . .
O10 Mo4 O5 Mo1 -165.9(8) 2_566 .
O2 Mo4 O5 Mo2 175.7(2) . 2_566
O1 Mo4 O5 Mo2 -17.7(8) . 2_566
O3 Mo4 O5 Mo2 75.0(2) . 2_566
O4 Mo4 O5 Mo2 -87.33(19) . 2_566
O10 Mo4 O5 Mo2 -11.92(15) 2_566 2_566
O2 Mo4 O5 Mo3 84.9(2) . 2_566
O1 Mo4 O5 Mo3 -108.4(7) . 2_566
O3 Mo4 O5 Mo3 -15.72(17) . 2_566
O4 Mo4 O5 Mo3 -178.08(19) . 2_566
O10 Mo4 O5 Mo3 -102.66(17) 2_566 2_566
O9 Mo2 O6 Mo3 178.7(3) . .
O4 Mo2 O6 Mo3 -77.3(3) . .
O10 Mo2 O6 Mo3 75.5(3) . .
O5 Mo2 O6 Mo3 0.8(7) . .
O5 Mo2 O6 Mo3 -0.5(2) 2_566 .
Mo1 Mo2 O6 Mo3 75.9(3) . .
O7 Mo3 O6 Mo2 -1.5(10) . .
O8 Mo3 O6 Mo2 -179.0(3) . .
O12 Mo3 O6 Mo2 76.2(3) 2_566 .
O3 Mo3 O6 Mo2 -76.3(3) 2_566 .
O5 Mo3 O6 Mo2 0.5(2) 2_566 .
O9 Mo2 O10 Mo1 72.8(3) . .
O6 Mo2 O10 Mo1 179.4(2) . .
O4 Mo2 O10 Mo1 -61.6(4) . .
O5 Mo2 O10 Mo1 -23.5(2) . .
O5 Mo2 O10 Mo1 -101.1(2) 2_566 .
O9 Mo2 O10 Mo4 -171.4(2) . 2_566
O6 Mo2 O10 Mo4 -64.8(3) . 2_566
O4 Mo2 O10 Mo4 54.2(5) . 2_566
O5 Mo2 O10 Mo4 92.3(2) . 2_566
O5 Mo2 O10 Mo4 14.71(19) 2_566 2_566
Mo1 Mo2 O10 Mo4 115.8(3) . 2_566
O11 Mo1 O10 Mo2 -70.5(3) . .
O13 Mo1 O10 Mo2 -177.2(2) . .
O12 Mo1 O10 Mo2 57.6(4) . .
O5 Mo1 O10 Mo2 22.8(2) . .
O4 Mo1 O10 Mo2 98.8(2) 2_566 .
O11 Mo1 O10 Mo4 170.5(2) . 2_566
O13 Mo1 O10 Mo4 63.8(3) . 2_566
O12 Mo1 O10 Mo4 -61.3(4) . 2_566
O5 Mo1 O10 Mo4 -96.2(2) . 2_566
O4 Mo1 O10 Mo4 -20.18(17) 2_566 2_566
Mo2 Mo1 O10 Mo4 -119.0(3) . 2_566
O11 Mo1 O12 Mo3 69.8(3) . 2_566
O13 Mo1 O12 Mo3 177.3(3) . 2_566
O10 Mo1 O12 Mo3 -57.3(5) . 2_566
O5 Mo1 O12 Mo3 -23.1(3) . 2_566
O4 Mo1 O12 Mo3 -96.1(3) 2_566 2_566
Mo2 Mo1 O12 Mo3 -22.9(3) . 2_566
O11 Mo1 O13 Cu1 88.4(9) . .
O12 Mo1 O13 Cu1 -17.5(10) . .
O10 Mo1 O13 Cu1 -170.3(9) . .
O5 Mo1 O13 Cu1 -98.0(10) . .
O4 Mo1 O13 Cu1 -100.2(9) 2_566 .
Mo2 Mo1 O13 Cu1 -172.5(7) . .
N3 Cu1 O13 Mo1 -105.6(10) . .
N3 Cu1 O13 Mo1 74.4(10) 2_677 .
O1W Cu1 O13 Mo1 165.7(10) . .
O1W Cu1 O13 Mo1 -14.3(10) 2_677 .
O13 Cu1 O13 Mo1 -126(100) 2_677 .
C5 C4 N2 C1 55.4(14) . .
C5 C4 N2 C3 -115.0(12) . .
N3 C1 N2 C4 -174.5(10) . .
N3 C1 N2 C3 -2.0(11) . .
C2 C3 N2 C4 173.8(11) . .
C2 C3 N2 C1 2.4(10) . .
C5 C9 N1 C8 3(2) . .
C7 C8 N1 C9 0.9(15) . .
N2 C1 N3 C2 0.8(11) . .
N2 C1 N3 Cu1 166.4(6) . .
C3 C2 N3 C1 0.8(11) . .
C3 C2 N3 Cu1 -163.3(6) . .
N3 Cu1 N3 C1 -80(100) 2_677 .
O1W Cu1 N3 C1 -46.2(8) . .
O1W Cu1 N3 C1 133.8(8) 2_677 .
O13 Cu1 N3 C1 -130.1(8) . .
O13 Cu1 N3 C1 49.9(8) 2_677 .
N3 Cu1 N3 C2 82(100) 2_677 .
O1W Cu1 N3 C2 116.6(8) . .
O1W Cu1 N3 C2 -63.4(8) 2_677 .
O13 Cu1 N3 C2 32.7(8) . .
O13 Cu1 N3 C2 -147.3(8) 2_677 .
